data_9001409
loop_
_publ_author_name
'Griffen, D. T.'
'Hatch, D. M.'
'Phillips, W. R.'
'Kulaksiz, S.'

_publ_section_title
;
 Crystal chemistry and symmetry of a birefringent tetragonal
 pyralspite75-grandite25 garnet
;
_journal_name_full 'American Mineralogist'
_journal_page_first 399
_journal_page_last 406
_journal_volume 77
_journal_year 1992
_chemical_formula_sum 'Al2 Ca0.75 Fe1.89 Mg0.24 Mn0.09 O12 Si3'
_chemical_name_mineral Garnet
_space_group_IT_number 142
_symmetry_space_group_name_Hall '-I 4bd 2c'
_symmetry_space_group_name_H-M 'I 41/a c d :2'
_cell_angle_alpha 90
_cell_angle_beta 90
_cell_angle_gamma 90
_cell_length_a 11.6207
_cell_length_b 11.6207
_cell_length_c 11.6230
_cell_formula_units_Z 8
_cell_volume 1569.578
_database_code_amcsd 0001447
_exptl_crystal_density_diffrn 4.034
_cod_original_sg_symbol_H-M 'I 41/a c d'
_cod_original_formula_sum 'Fe1.89 Ca.75 Mg.24 Mn.09 Al2 Si3 O12'
_cod_database_code 9001409

loop_
_space_group_symop_operation_xyz
x,y,z
1/2+x,1/2+y,1/2+z
1/4-y,3/4-x,3/4+z
3/4-y,1/4-x,1/4+z
1/4+y,3/4+x,3/4-z
3/4+y,1/4+x,1/4-z
1/4+y,3/4-x,1/4-z
3/4+y,1/4-x,3/4-z
1/4-y,3/4+x,1/4+z
3/4-y,1/4+x,3/4+z
1/2+x,-y,z
+x,1/2-y,1/2+z
1/2-x,y,-z
-x,1/2+y,1/2-z
1/2+x,y,1/2-z
+x,1/2+y,-z
1/2-x,-y,1/2+z
-x,1/2-y,+z
1/4+y,1/4+x,1/4+z
3/4+y,3/4+x,3/4+z
1/4-y,1/4-x,1/4-z
3/4-y,3/4-x,3/4-z
1/4-y,1/4+x,3/4-z
3/4-y,3/4+x,1/4-z
1/4+y,1/4-x,3/4+z
3/4+y,3/4-x,1/4+z
-x,y,1/2+z
1/2-x,1/2+y,+z
x,-y,1/2-z
1/2+x,1/2-y,-z
-x,-y,-z
1/2-x,1/2-y,1/2-z

loop_
_atom_site_aniso_label
_atom_site_aniso_U_11
_atom_site_aniso_U_22
_atom_site_aniso_U_33
_atom_site_aniso_U_12
_atom_site_aniso_U_13
_atom_site_aniso_U_23
Fe1 0.00760 0.01340 0.01300 0.00000 0.00000 0.00120
Ca1 0.00760 0.01340 0.01300 0.00000 0.00000 0.00120
Mg1 0.00760 0.01340 0.01300 0.00000 0.00000 0.00120
Mn1 0.00760 0.01340 0.01300 0.00000 0.00000 0.00120
Fe2 0.01280 0.01280 0.00680 0.00160 0.00000 0.00000
Ca2 0.01280 0.01280 0.00680 0.00160 0.00000 0.00000
Mg2 0.01280 0.01280 0.00680 0.00160 0.00000 0.00000
Mn2 0.01280 0.01280 0.00680 0.00160 0.00000 0.00000
AlY 0.00810 0.00840 0.00830 0.00010 -0.00060 -0.00050
Si1 0.01060 0.00910 0.00890 0.00000 0.00000 -0.00010
Si3 0.00860 0.00860 0.01110 0.00000 0.00000 0.00000
O1 0.01260 0.01260 0.01160 0.00090 -0.00200 0.00010
O2 0.01140 0.01140 0.01330 0.00100 0.00020 -0.00090
O3 0.01360 0.01180 0.01130 -0.00050 0.00070 0.00010

loop_
_atom_site_label
_atom_site_fract_x
_atom_site_fract_y
_atom_site_fract_z
_atom_site_occupancy
Fe1 0.12490 0.00000 0.25000 0.63000
Ca1 0.12490 0.00000 0.25000 0.25000
Mg1 0.12490 0.00000 0.25000 0.08000
Mn1 0.12490 0.00000 0.25000 0.03000
Fe2 0.00000 0.25000 0.12500 0.63000
Ca2 0.00000 0.25000 0.12500 0.25000
Mg2 0.00000 0.25000 0.12500 0.08000
Mn2 0.00000 0.25000 0.12500 0.03000
AlY 0.00000 0.00000 0.00000 1.00000
Si1 0.37490 0.00000 0.25000 1.00000
Si3 0.00000 0.25000 0.37500 1.00000
O1 0.28480 0.09730 0.20250 1.00000
O2 0.09770 0.20240 0.28510 1.00000
O3 0.20240 0.28470 0.09760 1.00000

loop_
_cod_related_entry_id
_cod_related_entry_database
_cod_related_entry_code
1 AMCSD 0001447
